data_7120952
loop_
_publ_author_name
'Wang, Hao'
'Chan, Tek Long'
'Xie, Zuowei'

_publ_section_title
;
 Cyclic amino(carboranyl) silylene: synthesis, structure and reactivity.
;
_journal_issue 4
_journal_name_full 'Chemical communications (Cambridge, England)'
_journal_page_first 385
_journal_page_last 388
_journal_paper_doi 10.1039/c7cc08690c
_journal_volume 54
_journal_year 2018
_chemical_formula_sum 'C18 H52 B10 N2 Si5'
_chemical_formula_weight 545.17
_space_group_IT_number 14
_space_group_name_Hall '-P 2ybc'
_space_group_name_H-M_alt 'P 1 21/c 1'
_symmetry_cell_setting monoclinic
_symmetry_space_group_name_Hall '-P 2ybc'
_symmetry_space_group_name_H-M 'P 1 21/c 1'
_atom_sites_solution_hydrogens geom
_atom_sites_solution_primary direct
_atom_sites_solution_secondary difmap
_audit_creation_method SHELXL-97
_audit_update_record
;
2017-11-07 deposited with the CCDC.
2017-12-06 downloaded from the CCDC.
;
_cell_angle_alpha 90.00
_cell_angle_beta 117.8910(10)
_cell_angle_gamma 90.00
_cell_formula_units_Z 4
_cell_length_a 16.0649(9)
_cell_length_b 15.2313(10)
_cell_length_c 16.4004(10)
_cell_measurement_reflns_used 317
_cell_measurement_temperature 296(2)
_cell_measurement_theta_max 15
_cell_measurement_theta_min 15
_cell_volume 3546.8(4)
_computing_cell_refinement 'BRUKER KAPPA APEXII DUO DIFFRACTOMETER'
_computing_data_collection 'BRUKER KAPPA APEXII DUO DIFFRACTOMETER'
_computing_data_reduction 'BRUKER KAPPA APEXII DUO DIFFRACTOMETER'
_computing_molecular_graphics 'SIEMENS SHELXTL'
_computing_publication_material 'SIEMENS SHELXTL'
_computing_structure_refinement 'SHELXL-97 (Sheldrick, 2008)'
_computing_structure_solution 'SHELXS-97 (Sheldrick, 2008)'
_diffrn_ambient_temperature 296(2)
_diffrn_measured_fraction_theta_full 1.000
_diffrn_measured_fraction_theta_max 1.000
_diffrn_measurement_device_type 'BRUKER KAPPA APEXII DUO DIFFRACTOMETER'
_diffrn_measurement_method 'PHI & OMEGA SCAN'
_diffrn_radiation_monochromator graphite
_diffrn_radiation_source 'fine-focus sealed tube'
_diffrn_radiation_type MoK\a
_diffrn_radiation_wavelength 0.71073
_diffrn_reflns_av_R_equivalents 0.0255
_diffrn_reflns_av_sigmaI/netI 0.0186
_diffrn_reflns_limit_h_max 19
_diffrn_reflns_limit_h_min -19
_diffrn_reflns_limit_k_max 18
_diffrn_reflns_limit_k_min -18
_diffrn_reflns_limit_l_max 18
_diffrn_reflns_limit_l_min -19
_diffrn_reflns_number 33705
_diffrn_reflns_theta_full 25.25
_diffrn_reflns_theta_max 25.25
_diffrn_reflns_theta_min 1.94
_exptl_absorpt_coefficient_mu 0.214
_exptl_absorpt_correction_T_max 0.7463
_exptl_absorpt_correction_T_min 0.6629
_exptl_absorpt_correction_type multi-scan
_exptl_crystal_colour colourless
_exptl_crystal_density_diffrn 1.021
_exptl_crystal_density_method 'not measured'
_exptl_crystal_description block
_exptl_crystal_F_000 1176
_exptl_crystal_size_max 0.50
_exptl_crystal_size_mid 0.50
_exptl_crystal_size_min 0.40
_refine_diff_density_max 0.287
_refine_diff_density_min -0.249
_refine_diff_density_rms 0.042
_refine_ls_extinction_method none
_refine_ls_goodness_of_fit_ref 1.075
_refine_ls_hydrogen_treatment riding
_refine_ls_matrix_type full
_refine_ls_number_parameters 320
_refine_ls_number_reflns 6426
_refine_ls_number_restraints 0
_refine_ls_restrained_S_all 1.075
_refine_ls_R_factor_all 0.0445
_refine_ls_R_factor_gt 0.0338
_refine_ls_shift/su_max 0.001
_refine_ls_shift/su_mean 0.000
_refine_ls_structure_factor_coef Fsqd
_refine_ls_weighting_details 'calc w=1/[\s^2^(Fo^2^)+(0.0504P)^2^+1.0910P] where P=(Fo^2^+2Fc^2^)/3'
_refine_ls_weighting_scheme calc
_refine_ls_wR_factor_gt 0.0893
_refine_ls_wR_factor_ref 0.1017
_reflns_number_gt 5342
_reflns_number_total 6426
_reflns_threshold_expression >2sigma(I)
_cod_data_source_file c7cc08690c2.cif
_cod_data_source_block 3
_cod_depositor_comments
;
The following automatic conversions were performed:

'_symmetry_cell_setting' value 'Monoclinic' changed to 'monoclinic'
according to
/home/data/users/saulius/crontab/automatic-downloads/rss-feeds/RSC/lib/dictionaries/cif_core.dic
dictionary named 'cif_core.dic' version 2.4.2 from 2011-04-26.

Automatic conversion script
Id: cif_fix_values 4973 2017-02-22 13:04:09Z antanas 

 Adding full bibliography for 7120951--7120956.cif.
;
_cod_original_sg_symbol_H-M P2(1)/c
_cod_database_code 7120952

loop_
_symmetry_equiv_pos_as_xyz
'x, y, z'
'-x, y+1/2, -z+1/2'
'-x, -y, -z'
'x, -y-1/2, z-1/2'

loop_
_atom_site_label
_atom_site_type_symbol
_atom_site_fract_x
_atom_site_fract_y
_atom_site_fract_z
_atom_site_U_iso_or_equiv
_atom_site_adp_type
_atom_site_occupancy
_atom_site_symmetry_multiplicity
_atom_site_calc_flag
_atom_site_refinement_flags
Si1 Si 0.30131(3) 1.01148(3) 0.46034(3) 0.03327(12) Uani 1 1 d .
Si2 Si 0.17936(3) 1.09815(3) 0.35160(3) 0.03597(12) Uani 1 1 d .
Si3 Si 0.23796(4) 1.24296(3) 0.35933(4) 0.04665(14) Uani 1 1 d .
Si4 Si 0.15202(5) 1.04277(4) 0.20588(4) 0.05714(16) Uani 1 1 d .
Si5 Si 0.04155(3) 1.10633(4) 0.36777(4) 0.04811(14) Uani 1 1 d .
N1 N 0.40479(12) 0.99391(11) 0.72849(10) 0.0541(4) Uani 1 1 d .
N2 N 0.35123(9) 1.03829(9) 0.57725(9) 0.0365(3) Uani 1 1 d .
C1 C 0.32733(11) 0.88582(11) 0.59814(11) 0.0387(4) Uani 1 1 d .
C2 C 0.28109(11) 0.89324(10) 0.48341(11) 0.0372(4) Uani 1 1 d .
C11 C 0.36486(11) 0.97483(11) 0.64361(11) 0.0398(4) Uani 1 1 d .
C12 C 0.42014(17) 0.93525(16) 0.80497(13) 0.0664(6) Uani 1 1 d .
H12A H 0.4005 0.8754 0.7820 0.080 Uiso 1 1 calc R
C13 C 0.3612(3) 0.9696(2) 0.8483(2) 0.1156(12) Uani 1 1 d .
H13A H 0.2958 0.9680 0.8035 0.173 Uiso 1 1 calc R
H13B H 0.3792 1.0290 0.8685 0.173 Uiso 1 1 calc R
H13C H 0.3713 0.9336 0.9001 0.173 Uiso 1 1 calc R
C14 C 0.5244(2) 0.9368(2) 0.87266(18) 0.1071(11) Uani 1 1 d .
H14A H 0.5595 0.9141 0.8433 0.161 Uiso 1 1 calc R
H14B H 0.5361 0.9012 0.9252 0.161 Uiso 1 1 calc R
H14C H 0.5437 0.9961 0.8923 0.161 Uiso 1 1 calc R
C15 C 0.39466(13) 1.12648(11) 0.60644(12) 0.0439(4) Uani 1 1 d .
H15A H 0.3747 1.1602 0.5494 0.053 Uiso 1 1 calc R
C16 C 0.35966(17) 1.17751(14) 0.66372(15) 0.0623(5) Uani 1 1 d .
H16A H 0.2921 1.1784 0.6326 0.093 Uiso 1 1 calc R
H16B H 0.3831 1.2366 0.6720 0.093 Uiso 1 1 calc R
H16C H 0.3817 1.1499 0.7229 0.093 Uiso 1 1 calc R
C17 C 0.50136(15) 1.12276(17) 0.65106(17) 0.0704(6) Uani 1 1 d .
H17A H 0.5201 1.0900 0.6124 0.106 Uiso 1 1 calc R
H17B H 0.5254 1.0947 0.7102 0.106 Uiso 1 1 calc R
H17C H 0.5261 1.1813 0.6589 0.106 Uiso 1 1 calc R
C18 C 0.36484(15) 1.24306(16) 0.38598(17) 0.0694(6) Uani 1 1 d .
H18A H 0.3859 1.3025 0.3886 0.104 Uiso 1 1 calc R
H18B H 0.3716 1.2117 0.3386 0.104 Uiso 1 1 calc R
H18C H 0.4020 1.2150 0.4444 0.104 Uiso 1 1 calc R
C19 C 0.16831(17) 1.29616(15) 0.24411(16) 0.0717(6) Uani 1 1 d .
H19A H 0.1910 1.3548 0.2459 0.107 Uiso 1 1 calc R
H19B H 0.1031 1.2981 0.2295 0.107 Uiso 1 1 calc R
H19C H 0.1751 1.2629 0.1979 0.107 Uiso 1 1 calc R
C20 C 0.22407(19) 1.31297(15) 0.44583(18) 0.0748(7) Uani 1 1 d .
H20A H 0.2487 1.3705 0.4464 0.112 Uiso 1 1 calc R
H20B H 0.2578 1.2870 0.5059 0.112 Uiso 1 1 calc R
H20C H 0.1585 1.3173 0.4296 0.112 Uiso 1 1 calc R
C21 C 0.2565(2) 1.0653(2) 0.1875(2) 0.0977(9) Uani 1 1 d .
H21A H 0.2450 1.0427 0.1285 0.147 Uiso 1 1 calc R
H21B H 0.3110 1.0372 0.2352 0.147 Uiso 1 1 calc R
H21C H 0.2670 1.1275 0.1894 0.147 Uiso 1 1 calc R
C22 C 0.1305(3) 0.92251(17) 0.19467(18) 0.0962(9) Uani 1 1 d .
H22A H 0.1200 0.9036 0.1348 0.144 Uiso 1 1 calc R
H22B H 0.0760 0.9093 0.2021 0.144 Uiso 1 1 calc R
H22C H 0.1843 0.8925 0.2413 0.144 Uiso 1 1 calc R
C23 C 0.0456(2) 1.0967(2) 0.11246(17) 0.1106(12) Uani 1 1 d .
H23A H 0.0347 1.0742 0.0536 0.166 Uiso 1 1 calc R
H23B H 0.0555 1.1590 0.1143 0.166 Uiso 1 1 calc R
H23C H -0.0082 1.0847 0.1215 0.166 Uiso 1 1 calc R
C24 C 0.07130(17) 1.12721(18) 0.49033(16) 0.0740(7) Uani 1 1 d .
H24A H 0.0144 1.1304 0.4957 0.111 Uiso 1 1 calc R
H24B H 0.1049 1.1817 0.5102 0.111 Uiso 1 1 calc R
H24C H 0.1100 1.0803 0.5282 0.111 Uiso 1 1 calc R
C25 C -0.02994(17) 1.00397(17) 0.3249(2) 0.0817(7) Uani 1 1 d .
H25A H -0.0857 1.0089 0.3322 0.123 Uiso 1 1 calc R
H25B H 0.0065 0.9546 0.3597 0.123 Uiso 1 1 calc R
H25C H -0.0474 0.9958 0.2609 0.123 Uiso 1 1 calc R
C26 C -0.03076(16) 1.20019(17) 0.29633(19) 0.0795(7) Uani 1 1 d .
H26A H -0.0875 1.2047 0.3020 0.119 Uiso 1 1 calc R
H26B H -0.0466 1.1905 0.2329 0.119 Uiso 1 1 calc R
H26C H 0.0046 1.2536 0.3174 0.119 Uiso 1 1 calc R
B3 B 0.38885(14) 0.84227(13) 0.54496(15) 0.0457(5) Uani 1 1 d .
H3 H 0.4559 0.8685 0.5526 0.055 Uiso 1 1 calc R
B4 B 0.38101(16) 0.78666(14) 0.63622(16) 0.0542(6) Uani 1 1 d .
H4 H 0.4435 0.7760 0.7032 0.065 Uiso 1 1 calc R
B5 B 0.26860(16) 0.80954(15) 0.62845(17) 0.0549(6) Uani 1 1 d .
H5 H 0.2585 0.8135 0.6902 0.066 Uiso 1 1 calc R
B6 B 0.20701(14) 0.87978(14) 0.53173(14) 0.0443(5) Uani 1 1 d .
H6 H 0.1575 0.9302 0.5308 0.053 Uiso 1 1 calc R
B7 B 0.30080(16) 0.79927(14) 0.43825(16) 0.0522(5) Uani 1 1 d .
H7 H 0.3109 0.7969 0.3764 0.063 Uiso 1 1 calc R
B8 B 0.36309(17) 0.72898(15) 0.53490(18) 0.0604(6) Uani 1 1 d .
H8 H 0.4138 0.6799 0.5359 0.072 Uiso 1 1 calc R
B9 B 0.28867(18) 0.70855(16) 0.58645(19) 0.0645(7) Uani 1 1 d .
H9 H 0.2911 0.6459 0.6209 0.077 Uiso 1 1 calc R
B10 B 0.18090(17) 0.76663(16) 0.52195(18) 0.0595(6) Uani 1 1 d .
H10 H 0.1133 0.7420 0.5144 0.071 Uiso 1 1 calc R
B11 B 0.18917(15) 0.82233(14) 0.43083(15) 0.0498(5) Uani 1 1 d .
H11 H 0.1271 0.8347 0.3640 0.060 Uiso 1 1 calc R
B12 B 0.23941(17) 0.71598(15) 0.46438(19) 0.0618(6) Uani 1 1 d .
H12 H 0.2098 0.6582 0.4197 0.074 Uiso 1 1 calc R
H1 H 0.3721(12) 1.0120(12) 0.4336(12) 0.045(5) Uiso 1 1 d .

loop_
_atom_site_aniso_label
_atom_site_aniso_U_11
_atom_site_aniso_U_22
_atom_site_aniso_U_33
_atom_site_aniso_U_23
_atom_site_aniso_U_13
_atom_site_aniso_U_12
Si1 0.0370(2) 0.0316(2) 0.0304(2) 0.00080(17) 0.01502(18) 0.00290(17)
Si2 0.0392(2) 0.0346(2) 0.0323(2) 0.00389(18) 0.01525(19) 0.00370(18)
Si3 0.0497(3) 0.0365(3) 0.0531(3) 0.0099(2) 0.0235(2) 0.0038(2)
Si4 0.0809(4) 0.0520(3) 0.0362(3) 0.0014(2) 0.0256(3) 0.0062(3)
Si5 0.0382(3) 0.0516(3) 0.0524(3) 0.0080(2) 0.0195(2) 0.0044(2)
N1 0.0676(10) 0.0520(9) 0.0322(8) 0.0040(7) 0.0144(7) -0.0022(8)
N2 0.0423(7) 0.0331(7) 0.0296(7) -0.0004(5) 0.0131(6) -0.0025(6)
C1 0.0374(8) 0.0365(9) 0.0351(8) 0.0072(7) 0.0110(7) 0.0018(7)
C2 0.0369(8) 0.0333(8) 0.0351(8) 0.0008(7) 0.0116(7) 0.0037(7)
C11 0.0392(9) 0.0400(9) 0.0352(9) 0.0038(7) 0.0133(7) 0.0016(7)
C12 0.0875(15) 0.0642(13) 0.0339(10) 0.0116(9) 0.0171(10) 0.0026(12)
C13 0.171(3) 0.120(3) 0.086(2) 0.0364(19) 0.085(2) 0.029(2)
C14 0.103(2) 0.111(2) 0.0588(15) 0.0259(16) -0.0025(15) 0.0001(18)
C15 0.0561(10) 0.0366(9) 0.0395(9) -0.0055(7) 0.0227(8) -0.0080(8)
C16 0.0797(14) 0.0496(12) 0.0617(13) -0.0127(10) 0.0365(11) 0.0014(10)
C17 0.0577(13) 0.0770(16) 0.0799(15) -0.0257(13) 0.0349(12) -0.0236(11)
C18 0.0575(12) 0.0743(15) 0.0781(15) 0.0243(12) 0.0331(11) -0.0042(11)
C19 0.0773(15) 0.0576(13) 0.0733(15) 0.0296(11) 0.0296(12) 0.0122(11)
C20 0.0924(17) 0.0469(12) 0.0840(16) -0.0094(11) 0.0404(14) 0.0012(12)
C21 0.140(3) 0.100(2) 0.092(2) -0.0044(17) 0.086(2) -0.0013(19)
C22 0.162(3) 0.0616(15) 0.0684(16) -0.0179(13) 0.0569(18) -0.0130(17)
C23 0.127(3) 0.111(2) 0.0453(13) -0.0011(14) 0.0003(15) 0.0280(19)
C24 0.0742(15) 0.0928(18) 0.0692(14) 0.0061(13) 0.0455(13) 0.0180(13)
C25 0.0590(14) 0.0789(17) 0.103(2) 0.0018(14) 0.0340(14) -0.0180(12)
C26 0.0555(13) 0.0809(17) 0.0925(18) 0.0282(14) 0.0265(12) 0.0249(12)
B3 0.0377(10) 0.0377(11) 0.0542(12) 0.0023(9) 0.0154(9) 0.0086(8)
B4 0.0512(12) 0.0367(11) 0.0578(13) 0.0137(10) 0.0114(10) 0.0059(9)
B5 0.0567(13) 0.0472(12) 0.0571(13) 0.0148(10) 0.0235(11) -0.0046(10)
B6 0.0367(10) 0.0432(11) 0.0482(11) 0.0037(9) 0.0158(9) -0.0011(8)
B7 0.0554(12) 0.0369(11) 0.0567(13) -0.0099(10) 0.0199(11) 0.0049(9)
B8 0.0557(13) 0.0349(11) 0.0762(16) 0.0006(11) 0.0189(12) 0.0089(10)
B9 0.0629(14) 0.0376(12) 0.0767(17) 0.0132(11) 0.0191(13) -0.0024(10)
B10 0.0477(12) 0.0465(12) 0.0733(16) 0.0059(11) 0.0191(11) -0.0093(10)
B11 0.0431(11) 0.0390(11) 0.0518(12) -0.0037(9) 0.0092(9) -0.0028(9)
B12 0.0581(14) 0.0355(11) 0.0746(16) -0.0045(11) 0.0169(12) -0.0030(10)

loop_
_atom_type_symbol
_atom_type_description
_atom_type_scat_dispersion_real
_atom_type_scat_dispersion_imag
_atom_type_scat_source
C C 0.0033 0.0016 'International Tables Vol C Tables 4.2.6.8 and 6.1.1.4'
H H 0.0000 0.0000 'International Tables Vol C Tables 4.2.6.8 and 6.1.1.4'
B B 0.0013 0.0007 'International Tables Vol C Tables 4.2.6.8 and 6.1.1.4'
N N 0.0061 0.0033 'International Tables Vol C Tables 4.2.6.8 and 6.1.1.4'
Si Si 0.0817 0.0704 'International Tables Vol C Tables 4.2.6.8 and 6.1.1.4'

loop_
_geom_angle_atom_site_label_1
_geom_angle_atom_site_label_2
_geom_angle_atom_site_label_3
_geom_angle
N2 Si1 C2 92.10(7)
N2 Si1 Si2 119.67(5)
C2 Si1 Si2 121.72(5)
Si1 Si2 Si5 116.09(2)
Si1 Si2 Si4 105.14(2)
Si5 Si2 Si4 113.05(3)
Si1 Si2 Si3 108.22(2)
Si5 Si2 Si3 108.35(3)
Si4 Si2 Si3 105.39(3)
C20 Si3 C19 106.98(12)
C20 Si3 C18 108.99(12)
C19 Si3 C18 107.85(11)
C20 Si3 Si2 112.62(8)
C19 Si3 Si2 108.24(8)
C18 Si3 Si2 111.93(8)
C22 Si4 C23 107.20(15)
C22 Si4 C21 107.73(15)
C23 Si4 C21 109.46(16)
C22 Si4 Si2 112.85(9)
C23 Si4 Si2 109.66(10)
C21 Si4 Si2 109.86(10)
C24 Si5 C25 110.53(13)
C24 Si5 C26 108.44(12)
C25 Si5 C26 108.07(12)
C24 Si5 Si2 110.52(8)
C25 Si5 Si2 111.03(9)
C26 Si5 Si2 108.15(8)
C11 N1 C12 126.76(17)
C11 N2 C15 119.78(13)
C11 N2 Si1 121.25(11)
C15 N2 Si1 118.08(11)
C11 C1 C2 110.80(12)
C11 C1 B4 126.16(14)
C2 C1 B4 110.73(14)
C11 C1 B5 127.30(16)
C2 C1 B5 110.96(14)
B4 C1 B5 62.96(13)
C11 C1 B6 115.22(14)
C2 C1 B6 61.01(10)
B4 C1 B6 114.21(14)
B5 C1 B6 62.53(12)
C11 C1 B3 113.49(14)
C2 C1 B3 61.04(10)
B4 C1 B3 62.24(12)
B5 C1 B3 114.17(15)
B6 C1 B3 113.48(14)
C1 C2 B11 110.51(14)
C1 C2 B7 110.88(13)
B11 C2 B7 62.72(12)
C1 C2 B6 60.88(10)
B11 C2 B6 62.32(12)
B7 C2 B6 114.07(14)
C1 C2 B3 61.05(11)
B11 C2 B3 113.92(13)
B7 C2 B3 62.50(12)
B6 C2 B3 113.38(14)
C1 C2 Si1 105.12(10)
B11 C2 Si1 133.57(12)
B7 C2 Si1 128.65(13)
B6 C2 Si1 115.07(11)
B3 C2 Si1 108.94(11)
N1 C11 N2 120.90(16)
N1 C11 C1 128.47(16)
N2 C11 C1 110.61(13)
N1 C12 C14 107.7(2)
N1 C12 C13 107.4(2)
C14 C12 C13 111.7(2)
N2 C15 C16 114.14(15)
N2 C15 C17 112.07(16)
C16 C15 C17 112.53(17)
C1 B3 C2 57.91(10)
C1 B3 B8 104.97(16)
C2 B3 B8 104.95(14)
C1 B3 B4 58.29(11)
C2 B3 B4 105.08(14)
B8 B3 B4 60.39(14)
C1 B3 B7 104.96(14)
C2 B3 B7 58.21(11)
B8 B3 B7 60.33(13)
B4 B3 B7 108.42(16)
C1 B4 B9 104.74(15)
C1 B4 B3 59.47(11)
B9 B4 B3 107.81(17)
C1 B4 B8 105.18(15)
B9 B4 B8 60.29(15)
B3 B4 B8 59.51(13)
C1 B4 B5 58.64(11)
B9 B4 B5 59.85(14)
B3 B4 B5 108.38(14)
B8 B4 B5 108.27(16)
C1 B5 B9 104.52(17)
C1 B5 B10 104.80(16)
B9 B5 B10 60.30(14)
C1 B5 B6 59.01(11)
B9 B5 B6 107.51(17)
B10 B5 B6 59.41(12)
C1 B5 B4 58.40(11)
B9 B5 B4 59.80(14)
B10 B5 B4 107.98(18)
B6 B5 B4 107.63(16)
C1 B6 C2 58.11(10)
C1 B6 B10 105.00(14)
C2 B6 B10 105.10(15)
C1 B6 B11 105.10(14)
C2 B6 B11 58.28(11)
B10 B6 B11 60.32(13)
C1 B6 B5 58.46(11)
C2 B6 B5 105.41(14)
B10 B6 B5 60.21(13)
B11 B6 B5 108.35(16)
C2 B7 B11 58.50(11)
C2 B7 B12 104.90(17)
B11 B7 B12 60.07(13)
C2 B7 B8 104.99(16)
B11 B7 B8 107.99(18)
B12 B7 B8 60.07(14)
C2 B7 B3 59.28(11)
B11 B7 B3 107.87(15)
B12 B7 B3 107.48(17)
B8 B7 B3 59.33(12)
B3 B8 B4 60.10(13)
B3 B8 B12 108.11(15)
B4 B8 B12 107.76(18)
B3 B8 B7 60.34(12)
B4 B8 B7 108.19(15)
B12 B8 B7 59.85(13)
B3 B8 B9 107.81(17)
B4 B8 B9 59.70(14)
B12 B8 B9 59.84(15)
B7 B8 B9 107.70(17)
B4 B9 B5 60.35(13)
B4 B9 B12 108.13(17)
B5 B9 B12 108.40(16)
B4 B9 B10 108.11(16)
B5 B9 B10 59.91(14)
B12 B9 B10 60.26(15)
B4 B9 B8 60.01(14)
B5 B9 B8 108.44(16)
B12 B9 B8 59.99(15)
B10 B9 B8 108.17(18)
B6 B10 B11 60.10(12)
B6 B10 B5 60.38(12)
B11 B10 B5 108.31(15)
B6 B10 B9 107.87(16)
B11 B10 B9 107.56(18)
B5 B10 B9 59.78(14)
B6 B10 B12 107.95(17)
B11 B10 B12 59.83(14)
B5 B10 B12 107.85(17)
B9 B10 B12 59.71(15)
C2 B11 B6 59.40(11)
C2 B11 B7 58.78(11)
B6 B11 B7 108.47(14)
C2 B11 B10 105.39(15)
B6 B11 B10 59.58(13)
B7 B11 B10 108.58(16)
C2 B11 B12 105.10(14)
B6 B11 B12 108.00(16)
B7 B11 B12 60.05(13)
B10 B11 B12 60.43(15)
B7 B12 B11 59.88(12)
B7 B12 B9 108.16(16)
B11 B12 B9 107.74(17)
B7 B12 B8 60.09(13)
B11 B12 B8 107.85(16)
B9 B12 B8 60.17(15)
B7 B12 B10 107.89(16)
B11 B12 B10 59.74(13)
B9 B12 B10 60.03(15)
B8 B12 B10 108.13(18)

loop_
_geom_bond_atom_site_label_1
_geom_bond_atom_site_label_2
_geom_bond_distance
Si1 N2 1.7457(13)
Si1 C2 1.8992(17)
Si1 Si2 2.3437(6)
Si2 Si5 2.3529(7)
Si2 Si4 2.3735(7)
Si2 Si3 2.3781(7)
Si3 C20 1.870(2)
Si3 C19 1.871(2)
Si3 C18 1.874(2)
Si4 C22 1.857(3)
Si4 C23 1.870(3)
Si4 C21 1.870(3)
Si5 C24 1.863(2)
Si5 C25 1.868(2)
Si5 C26 1.869(2)
N1 C11 1.264(2)
N1 C12 1.464(2)
N2 C11 1.394(2)
N2 C15 1.486(2)
C1 C11 1.529(2)
C1 C2 1.673(2)
C1 B4 1.706(3)
C1 B5 1.711(3)
C1 B6 1.721(2)
C1 B3 1.727(3)
C2 B11 1.703(3)
C2 B7 1.708(3)
C2 B6 1.723(3)
C2 B3 1.727(2)
C12 C14 1.516(3)
C12 C13 1.518(4)
C15 C16 1.515(3)
C15 C17 1.518(3)
B3 B8 1.764(3)
B3 B4 1.775(3)
B3 B7 1.782(3)
B4 B9 1.775(3)
B4 B8 1.780(4)
B4 B5 1.784(3)
B5 B9 1.775(4)
B5 B10 1.778(3)
B5 B6 1.781(3)
B6 B10 1.763(3)
B6 B11 1.773(3)
B7 B11 1.775(3)
B7 B12 1.778(3)
B7 B8 1.782(3)
B8 B12 1.782(3)
B8 B9 1.785(4)
B9 B12 1.779(4)
B9 B10 1.785(3)
B10 B11 1.777(3)
B10 B12 1.789(4)
B11 B12 1.778(3)
